data_7040432
loop_
_publ_author_name
'Borup, Mette Andersen'
'Blichfeld, Anders Bank'
'Madsen, Solveig R\/ogild'
'Iversen, Bo Brummerstedt'

_publ_section_title
;
 High-pressure single crystal X-ray diffraction study of thermoelectric
 ZnSb and \b-Zn4Sb3.
;
_journal_issue 38
_journal_name_full 'Dalton transactions (Cambridge, England : 2003)'
_journal_page_first 15097
_journal_page_last 15103
_journal_paper_doi 10.1039/c6dt02323a
_journal_volume 45
_journal_year 2016
_chemical_formula_moiety 'Sb30 Zn38.46'
_chemical_formula_sum 'Sb30 Zn38.46'
_chemical_formula_weight 6166.63
_chemical_name_systematic 'Zinc antimonide'
_space_group_crystal_system trigonal
_space_group_IT_number 167
_space_group_name_Hall '-R 3 2"c'
_space_group_name_H-M_alt 'R -3 c'
_symmetry_space_group_name_Hall '-R 3 2"c'
_symmetry_space_group_name_H-M 'R -3 c :H'
_audit_creation_date 2016-05-16
_audit_creation_method
;
Olex2 1.2
(compiled 2016.02.19 svn.r3266 for OlexSys, GUI svn.r5155)
;
_audit_update_record
;
2016-07-11 deposited with the CCDC.
2016-08-22 downloaded from the CCDC.
;
_cell_angle_alpha 90
_cell_angle_beta 90
_cell_angle_gamma 120
_cell_formula_units_Z 1
_cell_length_a 11.9197(17)
_cell_length_b 11.9197(17)
_cell_length_c 12.186(2)
_cell_measurement_pressure 4310000(70000)
_cell_measurement_reflns_used 941
_cell_measurement_temperature 296(2)
_cell_measurement_theta_max 17.63
_cell_measurement_theta_min 4.08
_cell_volume 1499.4(4)
_computing_molecular_graphics 'Olex2 (Dolomanov et al., 2009)'
_computing_publication_material 'Olex2 (Dolomanov et al., 2009)'
_computing_structure_refinement 'ShelXL (Sheldrick, 2015)'
_diffrn_ambient_temperature 296.15
_diffrn_measured_fraction_theta_full 0.976
_diffrn_measured_fraction_theta_max 0.976
_diffrn_measurement_device_type 'Bruker APEX-II CCD'
_diffrn_measurement_method '\f and \w scans'
_diffrn_radiation_type AgK\a
_diffrn_radiation_wavelength 0.56086
_diffrn_reflns_av_R_equivalents 0.0891
_diffrn_reflns_av_unetI/netI 0.0419
_diffrn_reflns_Laue_measured_fraction_full 0.976
_diffrn_reflns_Laue_measured_fraction_max 0.976
_diffrn_reflns_limit_h_max 13
_diffrn_reflns_limit_h_min -13
_diffrn_reflns_limit_k_max 11
_diffrn_reflns_limit_k_min -12
_diffrn_reflns_limit_l_max 13
_diffrn_reflns_limit_l_min -13
_diffrn_reflns_number 3152
_diffrn_reflns_point_group_measured_fraction_full 0.976
_diffrn_reflns_point_group_measured_fraction_max 0.976
_diffrn_reflns_theta_full 18.267
_diffrn_reflns_theta_max 18.267
_diffrn_reflns_theta_min 2.697
_diffrn_standards_number 0
_exptl_absorpt_coefficient_mu 14.878
_exptl_absorpt_correction_T_max 0.7442
_exptl_absorpt_correction_T_min 0.5908
_exptl_absorpt_correction_type multi-scan
_exptl_absorpt_process_details
'SADABS-2012/1 (Bruker,2012) was used for absorption correction. wR2(int) was 0.1169 before and 0.0690 after correction. The Ratio of minimum to maximum transmission is 0.7939. The \l/2 correction factor is 0.0015.'
_exptl_crystal_colour 'metallic grayish gray'
_exptl_crystal_colour_lustre metallic
_exptl_crystal_colour_modifier grayish
_exptl_crystal_colour_primary gray
_exptl_crystal_density_diffrn 6.830
_exptl_crystal_description irregular
_exptl_crystal_F_000 2684
_exptl_crystal_size_max 0.06
_exptl_crystal_size_mid 0.03
_exptl_crystal_size_min 0.015
_refine_diff_density_max 4.300
_refine_diff_density_min -1.458
_refine_diff_density_rms 0.659
_refine_ls_extinction_method none
_refine_ls_goodness_of_fit_ref 1.087
_refine_ls_hydrogen_treatment undef
_refine_ls_matrix_type full
_refine_ls_number_parameters 32
_refine_ls_number_reflns 239
_refine_ls_number_restraints 1
_refine_ls_restrained_S_all 1.084
_refine_ls_R_factor_all 0.0741
_refine_ls_R_factor_gt 0.0583
_refine_ls_shift/su_max 0.000
_refine_ls_shift/su_mean 0.000
_refine_ls_structure_factor_coef Fsqd
_refine_ls_weighting_details 'w=1/[\s^2^(Fo^2^)+(0.1015P)^2^+194.6475P] where P=(Fo^2^+2Fc^2^)/3'
_refine_ls_weighting_scheme calc
_refine_ls_wR_factor_gt 0.1443
_refine_ls_wR_factor_ref 0.1544
_reflns_Friedel_coverage 0.000
_reflns_number_gt 191
_reflns_number_total 239
_reflns_threshold_expression 'I > 2\s(I)'
_cod_data_source_file c6dt02323a2.cif
_cod_data_source_block Zn4Sb3_SiO_P10
_cod_depositor_comments
;Adding full bibliography for 7040405--7040434.cif.

 Adding full bibliography for 7040405--7040434.cif.
;
_cod_original_cell_volume 1499.4(5)
_cod_database_code 7040432
_shelx_space_group_comment
;
The symmetry employed for this shelxl refinement is uniquely defined
by the following loop, which should always be used as a source of
symmetry information in preference to the above space-group names.
They are only intended as comments.
;
_olex2_refinement_description
;
1. Uiso/Uaniso restraints and constraints
Uiso(Zn2) = Uiso(Zn3) = Uiso(Zn4)
2. Others
 1*[Sof(Zn1)]+1*[Sof(Zn2)]+1*[Sof(Zn3)]+1*[Sof(Zn4)]=1.068 with esd of 0.002
;

loop_
_space_group_symop_operation_xyz
'x, y, z'
'-y, x-y, z'
'-x+y, -x, z'
'y, x, -z+1/2'
'x-y, -y, -z+1/2'
'-x, -x+y, -z+1/2'
'x+2/3, y+1/3, z+1/3'
'-y+2/3, x-y+1/3, z+1/3'
'-x+y+2/3, -x+1/3, z+1/3'
'y+2/3, x+1/3, -z+5/6'
'x-y+2/3, -y+1/3, -z+5/6'
'-x+2/3, -x+y+1/3, -z+5/6'
'x+1/3, y+2/3, z+2/3'
'-y+1/3, x-y+2/3, z+2/3'
'-x+y+1/3, -x+2/3, z+2/3'
'y+1/3, x+2/3, -z+7/6'
'x-y+1/3, -y+2/3, -z+7/6'
'-x+1/3, -x+y+2/3, -z+7/6'
'-x, -y, -z'
'y, -x+y, -z'
'x-y, x, -z'
'-y, -x, z-1/2'
'-x+y, y, z-1/2'
'x, x-y, z-1/2'
'-x+2/3, -y+1/3, -z+1/3'
'y+2/3, -x+y+1/3, -z+1/3'
'x-y+2/3, x+1/3, -z+1/3'
'-y+2/3, -x+1/3, z-1/6'
'-x+y+2/3, y+1/3, z-1/6'
'x+2/3, x-y+1/3, z-1/6'
'-x+1/3, -y+2/3, -z+2/3'
'y+1/3, -x+y+2/3, -z+2/3'
'x-y+1/3, x+2/3, -z+2/3'
'-y+1/3, -x+2/3, z+1/6'
'-x+y+1/3, y+2/3, z+1/6'
'x+1/3, x-y+2/3, z+1/6'

loop_
_atom_site_label
_atom_site_type_symbol
_atom_site_fract_x
_atom_site_fract_y
_atom_site_fract_z
_atom_site_U_iso_or_equiv
_atom_site_adp_type
_atom_site_occupancy
_atom_site_site_symmetry_order
_atom_site_calc_flag
_atom_site_refinement_flags_posn
_atom_site_refinement_flags_adp
_atom_site_refinement_flags_occupancy
_atom_site_disorder_assembly
_atom_site_disorder_group
Sb1 Sb 0.6412(2) 0.0000 0.2500 0.0185(10) Uani 1 2 d S T P . .
Sb2 Sb 0.6667 0.3333 0.1975(2) 0.0158(11) Uani 1 3 d S T P . .
Zn1 Zn 0.8321(3) 0.2543(3) 0.2359(3) 0.0229(15) Uani 0.887(13) 1 d . . . A 1
Zn2 Zn 0.833(15) 0.250(15) 0.309(14) 0.023(8) Uiso 0.021(8) 1 d . . . A 2
Zn3 Zn 0.902(4) 0.394(4) 0.241(3) 0.023(8) Uiso 0.074(7) 1 d . . . A 2
Zn4 Zn 0.778(3) 0.197(4) 0.088(3) 0.023(8) Uiso 0.086(7) 1 d . . . A 2

loop_
_atom_site_aniso_label
_atom_site_aniso_U_11
_atom_site_aniso_U_22
_atom_site_aniso_U_33
_atom_site_aniso_U_23
_atom_site_aniso_U_13
_atom_site_aniso_U_12
Sb1 0.0182(14) 0.0116(15) 0.0234(14) 0.0002(9) 0.0001(5) 0.0058(8)
Sb2 0.0130(13) 0.0130(13) 0.0213(16) 0.000 0.000 0.0065(7)
Zn1 0.016(2) 0.021(2) 0.034(3) -0.0042(14) -0.0023(14) 0.0107(18)

loop_
_atom_type_symbol
_atom_type_description
_atom_type_scat_dispersion_real
_atom_type_scat_dispersion_imag
_atom_type_scat_source
Sb Sb -1.0547 1.0104 'International Tables Vol C Tables 4.2.6.8 and 6.1.1.4'
Zn Zn 0.3242 0.9375 'International Tables Vol C Tables 4.2.6.8 and 6.1.1.4'

loop_
_geom_angle_atom_site_label_1
_geom_angle_atom_site_label_2
_geom_angle_atom_site_label_3
_geom_angle
_geom_angle_site_symmetry_1
_geom_angle_site_symmetry_3
Zn1 Sb1 Zn1 127.82(19) 32 30_445
Zn2 Sb1 Zn2 106(10) 32 30_445
Zn2 Sb1 Zn3 167(4) 30_445 35_645
Zn2 Sb1 Zn3 39(5) 30_445 30_445
Zn2 Sb1 Zn3 46(5) 32 3_665
Zn2 Sb1 Zn3 66(5) 30_445 3_665
Zn2 Sb1 Zn3 144(5) 30_445 32
Zn2 Sb1 Zn3 80(5) 30_445 25_655
Zn2 Sb1 Zn3 167(5) 32 25_655
Zn2 Sb1 Zn3 46(5) 30_445 4_545
Zn2 Sb1 Zn3 80(5) 32 35_645
Zn2 Sb1 Zn3 66(5) 32 4_545
Zn2 Sb1 Zn3 39(5) 32 32
Zn2 Sb1 Zn3 144(5) 32 30_445
Zn2 Sb1 Zn4 106(5) 30_445 35_645
Zn2 Sb1 Zn4 137(5) 32 35_645
Zn2 Sb1 Zn4 137(5) 30_445 25_655
Zn2 Sb1 Zn4 106(5) 32 25_655
Zn3 Sb1 Zn3 123.7(11) 3_665 35_645
Zn3 Sb1 Zn3 132.7(5) 30_445 35_645
Zn3 Sb1 Zn3 132.7(5) 32 25_655
Zn3 Sb1 Zn3 176.4(18) 32 30_445
Zn3 Sb1 Zn3 123.7(11) 4_545 25_655
Zn3 Sb1 Zn3 103.5(12) 4_545 32
Zn3 Sb1 Zn3 95.8(17) 25_655 35_645
Zn3 Sb1 Zn3 43.8(17) 30_445 25_655
Zn3 Sb1 Zn3 103.5(12) 3_665 30_445
Zn3 Sb1 Zn3 46.4(19) 3_665 4_545
Zn3 Sb1 Zn3 132.6(6) 4_545 35_645
Zn3 Sb1 Zn3 79.9(16) 4_545 30_445
Zn3 Sb1 Zn3 79.9(16) 3_665 32
Zn3 Sb1 Zn3 132.6(6) 3_665 25_655
Zn3 Sb1 Zn3 43.9(17) 32 35_645
Zn4 Sb1 Zn3 123.3(13) 25_655 3_665
Zn4 Sb1 Zn3 123.3(13) 35_645 4_545
Zn4 Sb1 Zn3 63.5(11) 35_645 35_645
Zn4 Sb1 Zn3 107.0(11) 25_655 30_445
Zn4 Sb1 Zn3 47.8(11) 35_645 25_655
Zn4 Sb1 Zn3 69.8(11) 35_645 30_445
Zn4 Sb1 Zn3 107.0(11) 35_645 32
Zn4 Sb1 Zn3 169.5(12) 25_655 4_545
Zn4 Sb1 Zn3 169.5(12) 35_645 3_665
Zn4 Sb1 Zn3 69.8(11) 25_655 32
Zn4 Sb1 Zn3 47.8(11) 25_655 35_645
Zn4 Sb1 Zn3 63.5(11) 25_655 25_655
Zn4 Sb1 Zn4 67.0(16) 25_655 35_645
Sb2 Sb2 Zn4 60.6(6) 16_544 18_654
Sb2 Sb2 Zn4 62.4(6) 16_544 3_665
Sb2 Sb2 Zn4 60.6(6) 16_544 17_554
Sb2 Sb2 Zn4 62.4(6) 16_544 2_655
Sb2 Sb2 Zn4 62.4(6) 16_544 .
Zn1 Sb2 Sb2 100.30(9) . 16_544
Zn1 Sb2 Sb2 100.30(9) 3_665 16_544
Zn1 Sb2 Sb2 100.30(9) 2_655 16_544
Zn1 Sb2 Zn1 116.87(6) 3_665 2_655
Zn1 Sb2 Zn1 116.87(6) . 3_665
Zn1 Sb2 Zn1 116.87(6) . 2_655
Zn3 Sb2 Sb2 101.9(8) 3_665 16_544
Zn3 Sb2 Sb2 101.9(8) 2_655 16_544
Zn3 Sb2 Sb2 101.9(8) . 16_544
Zn3 Sb2 Zn3 115.9(6) . 2_655
Zn3 Sb2 Zn3 115.9(6) . 3_665
Zn3 Sb2 Zn3 115.9(6) 3_665 2_655
Zn3 Sb2 Zn4 160.6(11) 2_655 .
Zn3 Sb2 Zn4 45.1(11) . 17_554
Zn3 Sb2 Zn4 105.3(12) . 18_654
Zn3 Sb2 Zn4 105.3(12) 2_655 17_554
Zn3 Sb2 Zn4 138.1(12) 2_655 18_654
Zn3 Sb2 Zn4 160.6(11) . 3_665
Zn3 Sb2 Zn4 45.1(11) 3_665 18_654
Zn3 Sb2 Zn4 60.9(11) 3_665 3_665
Zn3 Sb2 Zn4 80.2(11) 2_655 3_665
Zn3 Sb2 Zn4 80.2(11) . 2_655
Zn3 Sb2 Zn4 138.1(12) 3_665 17_554
Zn3 Sb2 Zn4 160.6(11) 3_665 2_655
Zn3 Sb2 Zn4 60.8(11) . .
Zn3 Sb2 Zn4 60.9(11) 2_655 2_655
Zn3 Sb2 Zn4 80.2(11) 3_665 .
Zn4 Sb2 Zn4 57.9(14) 3_665 18_654
Zn4 Sb2 Zn4 122.7(7) 2_655 18_654
Zn4 Sb2 Zn4 46.4(14) 2_655 17_554
Zn4 Sb2 Zn4 100.3(8) . 2_655
Zn4 Sb2 Zn4 57.9(14) . 17_554
Zn4 Sb2 Zn4 100.3(8) . 3_665
Zn4 Sb2 Zn4 122.7(7) 3_665 17_554
Zn4 Sb2 Zn4 98.0(8) 18_654 17_554
Zn4 Sb2 Zn4 46.4(14) . 18_654
Zn4 Sb2 Zn4 100.3(8) 2_655 3_665
Sb1 Zn1 Sb1 98.81(11) 33_545 25_655
Sb1 Zn1 Sb1 106.94(13) 33_545 .
Sb1 Zn1 Sb1 120.95(12) 25_655 .
Sb1 Zn1 Zn1 116.82(19) 33_545 25_655
Sb2 Zn1 Sb1 124.60(14) . 33_545
Sb2 Zn1 Sb1 114.28(14) . 25_655
Sb2 Zn1 Sb1 92.94(12) . .
Sb2 Zn1 Zn1 118.0(2) . 25_655
Zn1 Zn1 Sb1 60.52(13) 25_655 25_655
Zn1 Zn1 Sb1 60.44(13) 25_655 .
Sb1 Zn2 Sb1 130(7) 33_545 .
Sb1 Zn2 Sb2 142(7) 33_545 .
Sb1 Zn2 Sb2 85(4) . .
Sb1 Zn2 Zn2 96(4) . 10_545
Sb1 Zn2 Zn2 72(8) 33_545 33_545
Sb1 Zn2 Zn2 37(5) 33_545 10_545
Sb1 Zn2 Zn2 123(10) 33_545 32
Sb1 Zn2 Zn3 61(4) 33_545 6_765
Sb1 Zn2 Zn3 149(6) . 6_765
Sb1 Zn2 Zn3 69(5) 33_545 35_645
Sb1 Zn2 Zn4 143(8) 33_545 .
Sb2 Zn2 Zn2 149(8) . 10_545
Sb2 Zn2 Zn3 98(5) . 6_765
Zn2 Zn2 Sb1 42(5) 32 .
Zn2 Zn2 Sb1 153(5) 33_545 .
Zn2 Zn2 Sb2 71(3) 32 .
Zn2 Zn2 Sb2 71(3) 33_545 .
Zn2 Zn2 Zn2 89(8) 32 10_545
Zn2 Zn2 Zn2 99(9) 33_545 10_545
Zn2 Zn2 Zn2 115(5) 32 33_545
Zn2 Zn2 Zn3 51(5) 33_545 6_765
Zn2 Zn2 Zn3 165(5) 32 6_765
Zn2 Zn2 Zn4 112(9) 33_545 .
Zn2 Zn2 Zn4 90(7) 32 .
Zn3 Zn2 Sb1 85(7) 32 33_545
Zn3 Zn2 Sb1 94(7) . 33_545
Zn3 Zn2 Sb1 62(4) 35_645 .
Zn3 Zn2 Sb1 67(5) 32 .
Zn3 Zn2 Sb1 133(9) . .
Zn3 Zn2 Sb2 100(6) 32 .
Zn3 Zn2 Sb2 60(5) . .
Zn3 Zn2 Sb2 142(6) 35_645 .
Zn3 Zn2 Zn2 43(4) . 33_545
Zn3 Zn2 Zn2 73(7) 35_645 32
Zn3 Zn2 Zn2 36(4) 35_645 10_545
Zn3 Zn2 Zn2 104(9) 32 33_545
Zn3 Zn2 Zn2 135(10) 35_645 33_545
Zn3 Zn2 Zn2 39(6) 32 32
Zn3 Zn2 Zn2 97(3) 6_765 10_545
Zn3 Zn2 Zn2 131(6) . 10_545
Zn3 Zn2 Zn2 53(5) 32 10_545
Zn3 Zn2 Zn2 130(7) . 32
Zn3 Zn2 Zn3 157(9) . 35_645
Zn3 Zn2 Zn3 144(10) . 32
Zn3 Zn2 Zn3 141(8) 32 6_765
Zn3 Zn2 Zn3 38(4) . 6_765
Zn3 Zn2 Zn3 53(5) 32 35_645
Zn3 Zn2 Zn3 120(6) 35_645 6_765
Zn3 Zn2 Zn4 127(7) 32 .
Zn3 Zn2 Zn4 111(6) 35_645 .
Zn3 Zn2 Zn4 73(6) . .
Zn3 Zn2 Zn4 111(9) . 25_655
Zn3 Zn2 Zn4 105(8) 32 25_655
Zn4 Zn2 Sb1 89(7) 25_655 33_545
Zn4 Zn2 Sb1 63(4) 25_655 .
Zn4 Zn2 Sb1 62(4) . .
Zn4 Zn2 Sb2 125(8) 25_655 .
Zn4 Zn2 Sb2 61(3) . .
Zn4 Zn2 Zn2 102(8) 25_655 32
Zn4 Zn2 Zn2 145(8) . 10_545
Zn4 Zn2 Zn2 142(8) 25_655 33_545
Zn4 Zn2 Zn2 81(7) 25_655 10_545
Zn4 Zn2 Zn3 92(5) . 6_765
Zn4 Zn2 Zn3 92(6) 25_655 6_765
Zn4 Zn2 Zn3 56(4) 25_655 35_645
Zn4 Zn2 Zn4 65(5) 25_655 .
Sb1 Zn3 Sb1 110.9(14) 2_655 33_545
Sb1 Zn3 Sb1 109.8(14) 2_655 25_655
Sb1 Zn3 Sb1 98.1(14) 33_545 25_655
Sb1 Zn3 Sb2 97.8(15) 2_655 .
Sb1 Zn3 Zn4 55.3(10) 25_655 .
Sb1 Zn3 Zn4 57.1(10) 33_545 25_655
Sb1 Zn3 Zn4 60.1(10) 25_655 25_655
Sb1 Zn3 Zn4 159.4(19) 2_655 25_655
Sb1 Zn3 Zn4 53.0(10) 33_545 9_665
Sb1 Zn3 Zn4 111.7(16) 25_655 9_665
Sb1 Zn3 Zn4 110.3(16) 33_545 .
Sb1 Zn3 Zn4 58.0(11) 2_655 9_665
Sb1 Zn3 Zn4 137.8(17) 2_655 .
Sb2 Zn3 Sb1 124.5(15) . 33_545
Sb2 Zn3 Sb1 115.7(14) . 25_655
Sb2 Zn3 Zn4 65.1(11) . .
Sb2 Zn3 Zn4 132.0(17) . 9_665
Sb2 Zn3 Zn4 102.8(15) . 25_655
Zn2 Zn3 Sb1 148(5) 33_545 25_655
Zn2 Zn3 Sb1 73(5) 33_545 33_545
Zn2 Zn3 Sb1 50(5) 33_545 2_655
Zn2 Zn3 Sb1 115(4) 29_655 33_545
Zn2 Zn3 Sb1 148(6) . 2_655
Zn2 Zn3 Sb1 46(4) 29_655 2_655
Zn2 Zn3 Sb1 97(6) . 25_655
Zn2 Zn3 Sb1 64(4) 29_655 25_655
Zn2 Zn3 Sb1 47(6) . 33_545
Zn2 Zn3 Sb2 94(5) 33_545 .
Zn2 Zn3 Sb2 119(4) 29_655 .
Zn2 Zn3 Sb2 85(6) . .
Zn2 Zn3 Zn2 154(3) . 29_655
Zn2 Zn3 Zn2 99(5) . 33_545
Zn2 Zn3 Zn2 91(8) 33_545 29_655
Zn2 Zn3 Zn3 81(5) 33_545 6_765
Zn2 Zn3 Zn3 111(6) . 6_765
Zn2 Zn3 Zn4 140(6) . 17_554
Zn2 Zn3 Zn4 117(6) 33_545 17_554
Zn2 Zn3 Zn4 121(4) 29_655 25_655
Zn2 Zn3 Zn4 157(5) 33_545 .
Zn2 Zn3 Zn4 76(4) 29_655 9_665
Zn2 Zn3 Zn4 107(4) 29_655 .
Zn2 Zn3 Zn4 72(6) . .
Zn2 Zn3 Zn4 37(5) . 25_655
Zn2 Zn3 Zn4 129(5) 33_545 25_655
Zn2 Zn3 Zn4 97(6) . 9_665
Zn2 Zn3 Zn4 38(5) 33_545 9_665
Zn3 Zn3 Sb1 66.8(9) 6_765 2_655
Zn3 Zn3 Sb1 69.0(17) 6_765 33_545
Zn3 Zn3 Sb1 67.2(17) 6_765 25_655
Zn3 Zn3 Sb2 163.5(14) 6_765 .
Zn3 Zn3 Zn2 47(4) 6_765 29_655
Zn3 Zn3 Zn4 122(2) 6_765 .
Zn3 Zn3 Zn4 92(2) 6_765 17_554
Zn3 Zn3 Zn4 92.6(11) 6_765 25_655
Zn3 Zn3 Zn4 45.5(18) 6_765 9_665
Zn4 Zn3 Sb1 70.1(15) 17_554 2_655
Zn4 Zn3 Sb1 62.0(13) 17_554 25_655
Zn4 Zn3 Sb1 157(2) 17_554 33_545
Zn4 Zn3 Sb2 76.4(15) 17_554 .
Zn4 Zn3 Zn2 48(4) 17_554 29_655
Zn4 Zn3 Zn4 53.9(14) . 25_655
Zn4 Zn3 Zn4 122(2) 17_554 9_665
Zn4 Zn3 Zn4 107.0(14) 25_655 9_665
Zn4 Zn3 Zn4 113.9(19) 17_554 25_655
Zn4 Zn3 Zn4 68.5(18) 17_554 .
Zn4 Zn3 Zn4 159.8(19) . 9_665
Sb1 Zn4 Sb1 122.5(12) 25_655 .
Sb1 Zn4 Sb1 93.9(11) 15_654 .
Sb1 Zn4 Sb1 110.0(12) 25_655 15_654
Sb1 Zn4 Sb2 131.8(12) 15_654 .
Sb1 Zn4 Sb2 111.0(12) 25_655 .
Sb1 Zn4 Sb2 84.7(9) . .
Sb1 Zn4 Sb2 86.3(9) 15_654 16_544
Sb1 Zn4 Sb2 124.1(12) . 16_544
Sb1 Zn4 Sb2 109.4(13) 25_655 16_544
Sb1 Zn4 Zn2 79(3) 25_655 .
Sb1 Zn4 Zn2 150(4) 15_654 .
Sb1 Zn4 Zn3 61.2(11) 25_655 .
Sb1 Zn4 Zn3 170.5(16) 15_654 .
Sb1 Zn4 Zn4 128.2(18) 15_654 17_554
Sb1 Zn4 Zn4 56.5(8) 25_655 17_554
Sb1 Zn4 Zn4 67.2(14) 25_655 25_655
Sb2 Zn4 Sb2 56.9(7) . 16_544
Zn2 Zn4 Sb1 46(5) 25_655 15_654
Zn2 Zn4 Sb1 88(5) 25_655 .
Zn2 Zn4 Sb1 75(5) 25_655 25_655
Zn2 Zn4 Sb1 59(3) . .
Zn2 Zn4 Sb2 63(3) . .
Zn2 Zn4 Sb2 172(5) 25_655 .
Zn2 Zn4 Sb2 118(3) . 16_544
Zn2 Zn4 Sb2 127(5) 25_655 16_544
Zn2 Zn4 Zn2 115(5) 25_655 .
Zn2 Zn4 Zn3 76(5) 25_655 17_554
Zn2 Zn4 Zn3 129(5) 25_655 .
Zn2 Zn4 Zn3 36(3) . .
Zn2 Zn4 Zn4 106(5) 25_655 18_654
Zn2 Zn4 Zn4 126(5) 25_655 17_554
Zn2 Zn4 Zn4 81(3) . 17_554
Zn2 Zn4 Zn4 73(5) 25_655 25_655
Zn3 Zn4 Sb1 62.2(13) 17_554 15_654
Zn3 Zn4 Sb1 94.1(12) . .
Zn3 Zn4 Sb1 156.1(19) 17_554 .
Zn3 Zn4 Sb1 70.2(15) 17_554 25_655
Zn3 Zn4 Sb2 54.0(11) . .
Zn3 Zn4 Sb2 58.5(14) 17_554 16_544
Zn3 Zn4 Sb2 93.3(14) . 16_544
Zn3 Zn4 Sb2 110.7(18) 17_554 .
Zn3 Zn4 Zn2 144(4) 17_554 .
Zn3 Zn4 Zn3 109.6(18) 17_554 .
Zn3 Zn4 Zn4 132(2) 17_554 25_655
Zn3 Zn4 Zn4 45.0(13) . 17_554
Zn3 Zn4 Zn4 105(2) 17_554 18_654
Zn3 Zn4 Zn4 66.6(17) 17_554 17_554
Zn4 Zn4 Sb1 62.6(12) 18_654 .
Zn4 Zn4 Sb1 137.0(17) 17_554 .
Zn4 Zn4 Sb1 114(2) 25_655 15_654
Zn4 Zn4 Sb1 69.0(12) 18_654 15_654
Zn4 Zn4 Sb1 174.9(17) 18_654 25_655
Zn4 Zn4 Sb1 55.3(13) 25_655 .
Zn4 Zn4 Sb2 60.2(9) 17_554 16_544
Zn4 Zn4 Sb2 67.9(10) 18_654 .
Zn4 Zn4 Sb2 104.3(16) 25_655 .
Zn4 Zn4 Sb2 65.6(9) 18_654 16_544
Zn4 Zn4 Sb2 159(2) 25_655 16_544
Zn4 Zn4 Sb2 61.9(9) 17_554 .
Zn4 Zn4 Zn2 42(3) 25_655 .
Zn4 Zn4 Zn2 104(4) 18_654 .
Zn4 Zn4 Zn3 119.4(18) 18_654 .
Zn4 Zn4 Zn3 67.0(16) 25_655 .
Zn4 Zn4 Zn4 105(2) 25_655 17_554
Zn4 Zn4 Zn4 119.8(2) 18_654 17_554
Zn4 Zn4 Zn4 118(2) 18_654 25_655

loop_
_geom_bond_atom_site_label_1
_geom_bond_atom_site_label_2
_geom_bond_distance
_geom_bond_site_symmetry_2
Sb1 Zn1 2.657(4) 32
Sb1 Zn1 2.657(4) 30_445
Sb1 Zn2 1.97(17) 32
Sb1 Zn2 1.97(17) 30_445
Sb1 Zn3 2.57(4) 3_665
Sb1 Zn3 2.57(4) 4_545
Sb1 Zn3 2.73(4) 25_655
Sb1 Zn3 2.73(4) 35_645
Sb1 Zn3 2.69(4) 30_445
Sb1 Zn3 2.69(4) 32
Sb1 Zn4 2.56(4) 25_655
Sb1 Zn4 2.56(4) 35_645
Sb2 Sb2 2.782(5) 16_544
Sb2 Zn1 2.617(3) 2_655
Sb2 Zn1 2.617(3) .
Sb2 Zn1 2.617(3) 3_665
Sb2 Zn3 2.58(4) 3_665
Sb2 Zn3 2.58(4) 2_655
Sb2 Zn3 2.58(4) .
Sb2 Zn4 2.94(3) 17_554
Sb2 Zn4 2.89(3) .
Sb2 Zn4 2.94(3) 18_654
Sb2 Zn4 2.89(3) 2_655
Sb2 Zn4 2.89(3) 3_665
Zn1 Sb1 2.736(4) 25_655
Zn1 Sb1 2.657(4) 33_545
Zn1 Zn1 2.698(7) 25_655
Zn2 Sb1 1.97(17) 33_545
Zn2 Zn2 3.1(3) 10_545
Zn2 Zn2 2.70(17) 33_545
Zn2 Zn2 2.70(17) 32
Zn2 Zn3 1.85(17) 32
Zn2 Zn3 3.09(16) 6_765
Zn2 Zn3 2.51(16) 35_645
Zn2 Zn3 1.71(16) .
Zn2 Zn4 1.93(16) 25_655
Zn2 Zn4 2.77(18) .
Zn3 Sb1 2.73(4) 25_655
Zn3 Sb1 2.69(4) 33_545
Zn3 Sb1 2.57(4) 2_655
Zn3 Zn2 1.85(17) 33_545
Zn3 Zn2 2.51(16) 29_655
Zn3 Zn3 2.02(8) 6_765
Zn3 Zn4 2.15(5) 17_554
Zn3 Zn4 3.01(5) 9_665
Zn3 Zn4 2.99(6) 25_655
Zn3 Zn4 2.79(5) .
Zn4 Sb1 2.73(3) 15_654
Zn4 Sb1 2.56(4) 25_655
Zn4 Sb2 2.94(3) 16_544
Zn4 Zn2 1.93(16) 25_655
Zn4 Zn3 2.15(5) 17_554
Zn4 Zn4 2.83(7) 17_554
Zn4 Zn4 2.30(7) 18_654
Zn4 Zn4 2.63(6) 25_655

loop_
_geom_torsion_atom_site_label_1
_geom_torsion_atom_site_label_2
_geom_torsion_atom_site_label_3
_geom_torsion_atom_site_label_4
_geom_torsion
_geom_torsion_site_symmetry_1
_geom_torsion_site_symmetry_4
Sb1 Zn2 Zn3 Sb1 -54(13) 33_545 2_655
Sb1 Zn2 Zn3 Sb1 -162(14) . 33_545
Sb1 Zn2 Zn3 Sb1 95(5) 33_545 25_655
Sb1 Zn2 Zn3 Sb1 -67(10) . 25_655
Sb1 Zn2 Zn3 Sb1 145(7) . 2_655
Sb1 Zn2 Zn3 Sb2 -150(6) 33_545 .
Sb1 Zn2 Zn3 Sb2 48(9) . .
Sb1 Zn2 Zn3 Zn2 141(6) . 33_545
Sb1 Zn2 Zn3 Zn2 -57(10) 33_545 33_545
Sb1 Zn2 Zn3 Zn2 -108(20) . 29_655
Sb1 Zn2 Zn3 Zn2 54(25) 33_545 29_655
Sb1 Zn2 Zn3 Zn3 26(8) 33_545 6_765
Sb1 Zn2 Zn3 Zn3 -135(8) . 6_765
Sb1 Zn2 Zn3 Zn4 -17(8) . .
Sb1 Zn2 Zn3 Zn4 -71(10) . 25_655
Sb1 Zn2 Zn3 Zn4 -18(6) 33_545 9_665
Sb1 Zn2 Zn3 Zn4 148(5) 33_545 17_554
Sb1 Zn2 Zn3 Zn4 144(7) 33_545 .
Sb1 Zn2 Zn3 Zn4 -13(16) . 17_554
Sb1 Zn2 Zn3 Zn4 90(9) 33_545 25_655
Sb1 Zn2 Zn3 Zn4 180(9) . 9_665
Sb2 Zn2 Zn3 Sb1 -115.3(16) . 25_655
Sb2 Zn2 Zn3 Sb1 96(10) . 2_655
Sb2 Zn2 Zn3 Sb1 150(6) . 33_545
Sb2 Zn2 Zn3 Zn2 -156(21) . 29_655
Sb2 Zn2 Zn3 Zn2 93(5) . 33_545
Sb2 Zn2 Zn3 Zn3 177(4) . 6_765
Sb2 Zn2 Zn3 Zn4 -119(8) . 25_655
Sb2 Zn2 Zn3 Zn4 -61(7) . 17_554
Sb2 Zn2 Zn3 Zn4 -65.5(19) . .
Sb2 Zn2 Zn3 Zn4 131.7(18) . 9_665
Zn2 Zn2 Zn3 Sb1 141(17) 32 33_545
Zn2 Zn2 Zn3 Sb1 87(18) 32 2_655
Zn2 Zn2 Zn3 Sb1 3(7) 33_545 2_655
Zn2 Zn2 Zn3 Sb1 6(7) 10_545 33_545
Zn2 Zn2 Zn3 Sb1 57(10) 33_545 33_545
Zn2 Zn2 Zn3 Sb1 -48(19) 10_545 2_655
Zn2 Zn2 Zn3 Sb1 100(12) 10_545 25_655
Zn2 Zn2 Zn3 Sb1 152(6) 33_545 25_655
Zn2 Zn2 Zn3 Sb1 -124(13) 32 25_655
Zn2 Zn2 Zn3 Sb2 -145(13) 10_545 .
Zn2 Zn2 Zn3 Sb2 -9(13) 32 .
Zn2 Zn2 Zn3 Sb2 -93(5) 33_545 .
Zn2 Zn2 Zn3 Zn2 59(31) 10_545 29_655
Zn2 Zn2 Zn3 Zn2 111(20) 33_545 29_655
Zn2 Zn2 Zn3 Zn2 -51(17) 10_545 33_545
Zn2 Zn2 Zn3 Zn2 84(13) 32 33_545
Zn2 Zn2 Zn3 Zn2 -165(9) 32 29_655
Zn2 Zn2 Zn3 Zn3 83(5) 33_545 6_765
Zn2 Zn2 Zn3 Zn3 168(11) 32 6_765
Zn2 Zn2 Zn3 Zn3 32(15) 10_545 6_765
Zn2 Zn2 Zn3 Zn4 96(14) 10_545 25_655
Zn2 Zn2 Zn3 Zn4 150(14) 10_545 .
Zn2 Zn2 Zn3 Zn4 -70(16) 32 17_554
Zn2 Zn2 Zn3 Zn4 147(9) 33_545 25_655
Zn2 Zn2 Zn3 Zn4 -128(20) 32 25_655
Zn2 Zn2 Zn3 Zn4 -155(12) 33_545 17_554
Zn2 Zn2 Zn3 Zn4 123(13) 32 9_665
Zn2 Zn2 Zn3 Zn4 -13(13) 10_545 9_665
Zn2 Zn2 Zn3 Zn4 -74(13) 32 .
Zn2 Zn2 Zn3 Zn4 39(5) 33_545 9_665
Zn2 Zn2 Zn3 Zn4 -159(5) 33_545 .
Zn2 Zn2 Zn3 Zn4 154(8) 10_545 17_554
Zn3 Zn2 Zn3 Sb1 86(17) 32 33_545
Zn3 Zn2 Zn3 Sb1 54(25) 35_645 25_655
Zn3 Zn2 Zn3 Sb1 -26(8) 6_765 33_545
Zn3 Zn2 Zn3 Sb1 32(25) 32 2_655
Zn3 Zn2 Zn3 Sb1 -40(20) 35_645 33_545
Zn3 Zn2 Zn3 Sb1 -179(16) 32 25_655
Zn3 Zn2 Zn3 Sb1 -94(25) 35_645 2_655
Zn3 Zn2 Zn3 Sb1 -80(10) 6_765 2_655
Zn3 Zn2 Zn3 Sb1 68(3) 6_765 25_655
Zn3 Zn2 Zn3 Sb2 -64(16) 32 .
Zn3 Zn2 Zn3 Sb2 -177(4) 6_765 .
Zn3 Zn2 Zn3 Sb2 170(24) 35_645 .
Zn3 Zn2 Zn3 Zn2 -97(27) 35_645 33_545
Zn3 Zn2 Zn3 Zn2 29(18) 32 33_545
Zn3 Zn2 Zn3 Zn2 27(19) 6_765 29_655
Zn3 Zn2 Zn3 Zn2 140(15) 32 29_655
Zn3 Zn2 Zn3 Zn2 -83(5) 6_765 33_545
Zn3 Zn2 Zn3 Zn2 13(45) 35_645 29_655
Zn3 Zn2 Zn3 Zn3 -14(27) 35_645 6_765
Zn3 Zn2 Zn3 Zn3 113(16) 32 6_765
Zn3 Zn2 Zn3 Zn4 -130(18) 32 .
Zn3 Zn2 Zn3 Zn4 -59(25) 35_645 9_665
Zn3 Zn2 Zn3 Zn4 64(9) 6_765 25_655
Zn3 Zn2 Zn3 Zn4 -45(3) 6_765 9_665
Zn3 Zn2 Zn3 Zn4 108(23) 35_645 17_554
Zn3 Zn2 Zn3 Zn4 -125(14) 32 17_554
Zn3 Zn2 Zn3 Zn4 68(17) 32 9_665
Zn3 Zn2 Zn3 Zn4 50(20) 35_645 25_655
Zn3 Zn2 Zn3 Zn4 104(24) 35_645 .
Zn3 Zn2 Zn3 Zn4 122(9) 6_765 17_554
Zn3 Zn2 Zn3 Zn4 118(3) 6_765 .
Zn3 Zn2 Zn3 Zn4 177(24) 32 25_655
Zn4 Zn2 Zn3 Sb1 -90(9) 25_655 33_545
Zn4 Zn2 Zn3 Sb1 -50(2) . 25_655
Zn4 Zn2 Zn3 Sb1 -144(6) 25_655 2_655
Zn4 Zn2 Zn3 Sb1 162(8) . 2_655
Zn4 Zn2 Zn3 Sb1 4(8) 25_655 25_655
Zn4 Zn2 Zn3 Sb1 -144(7) . 33_545
Zn4 Zn2 Zn3 Sb2 119(8) 25_655 .
Zn4 Zn2 Zn3 Sb2 65.5(19) . .
Zn4 Zn2 Zn3 Zn2 -147(9) 25_655 33_545
Zn4 Zn2 Zn3 Zn2 -37(27) 25_655 29_655
Zn4 Zn2 Zn3 Zn2 159(5) . 33_545
Zn4 Zn2 Zn3 Zn2 -91(21) . 29_655
Zn4 Zn2 Zn3 Zn3 -64(9) 25_655 6_765
Zn4 Zn2 Zn3 Zn3 -118(3) . 6_765
Zn4 Zn2 Zn3 Zn4 -54(7) . 25_655
Zn4 Zn2 Zn3 Zn4 -109(7) 25_655 9_665
Zn4 Zn2 Zn3 Zn4 58(13) 25_655 17_554
Zn4 Zn2 Zn3 Zn4 -163(2) . 9_665
Zn4 Zn2 Zn3 Zn4 4(9) . 17_554
Zn4 Zn2 Zn3 Zn4 54(7) 25_655 .
